data_7712404
loop_
_publ_author_name
'Qiao, Xianji'
'Qiu, Yi'
'Xin, Junjie'
'Da, Chen'
'Ma, Zili'
'Corkett, Alex'
'Cai, Guohong'
'Cai, Guanqun'
'Qu, Shangqing'
'Wang, Yuchao'
'Zhu, Zhenyu'
'Gao, Yiman'
'Wang, Zhigang'
'Dronskowski, Richard'
'Li, Guobao'
'Sun, Junliang'

_publ_section_title
;
 Synthesis, Crystal Structures and Semiconducting Properties of New
 Hexacyanidomettallates
;
_journal_name_full 'Dalton Transactions'
_journal_paper_doi 10.1039/D3DT00384A
_journal_year 2023
_chemical_formula_sum 'C6 H4 Ca Fe K2 N6 O2'
_chemical_formula_weight 366.28
_space_group_crystal_system orthorhombic
_space_group_IT_number 62
_space_group_name_Hall '-P 2ac 2n'
_space_group_name_H-M_alt 'P n m a'
_atom_sites_solution_hydrogens difmap
_audit_creation_method SHELXL-2018/3
_audit_update_record
;
2022-11-23 deposited with the CCDC.	2023-02-23 downloaded from the CCDC.
;
_cell_angle_alpha 90
_cell_angle_beta 90
_cell_angle_gamma 90
_cell_formula_units_Z 4
_cell_length_a 12.8405(10)
_cell_length_b 13.7735(12)
_cell_length_c 7.3358(6)
_cell_measurement_reflns_used 5056
_cell_measurement_temperature 180
_cell_measurement_theta_max 29.1320
_cell_measurement_theta_min 2.9660
_cell_volume 1297.40(19)
_computing_structure_refinement 'SHELXL-2018/3 (Sheldrick, 2018)'
_computing_structure_solution 'SHELXT 2018/2 (Sheldrick, 2018)'
_diffrn_ambient_temperature 180
_diffrn_measured_fraction_theta_full 0.996
_diffrn_measured_fraction_theta_max 0.980
_diffrn_measurement_device_type 'multiwire proportional'
_diffrn_radiation_type MoK\a
_diffrn_radiation_wavelength 0.71073
_diffrn_reflns_av_R_equivalents 0.0505
_diffrn_reflns_av_unetI/netI 0.0468
_diffrn_reflns_Laue_measured_fraction_full 0.996
_diffrn_reflns_Laue_measured_fraction_max 0.980
_diffrn_reflns_limit_h_max 15
_diffrn_reflns_limit_h_min -17
_diffrn_reflns_limit_k_max 17
_diffrn_reflns_limit_k_min -18
_diffrn_reflns_limit_l_max 9
_diffrn_reflns_limit_l_min -9
_diffrn_reflns_number 5058
_diffrn_reflns_point_group_measured_fraction_full 0.996
_diffrn_reflns_point_group_measured_fraction_max 0.980
_diffrn_reflns_theta_full 25.242
_diffrn_reflns_theta_max 28.273
_diffrn_reflns_theta_min 2.958
_exptl_absorpt_coefficient_mu 2.200
_exptl_absorpt_correction_T_max 1.00000
_exptl_absorpt_correction_T_min 0.85342
_exptl_absorpt_correction_type multi-scan
_exptl_crystal_colour yellow
_exptl_crystal_density_diffrn 1.875
_exptl_crystal_description block
_exptl_crystal_F_000 728
_refine_diff_density_max 1.285
_refine_diff_density_min -1.674
_refine_diff_density_rms 0.235
_refine_ls_extinction_method none
_refine_ls_goodness_of_fit_ref 0.978
_refine_ls_hydrogen_treatment refxyz
_refine_ls_matrix_type full
_refine_ls_number_parameters 95
_refine_ls_number_reflns 1638
_refine_ls_number_restraints 5
_refine_ls_restrained_S_all 0.976
_refine_ls_R_factor_all 0.0890
_refine_ls_R_factor_gt 0.0821
_refine_ls_shift/su_max 0.000
_refine_ls_shift/su_mean 0.000
_refine_ls_structure_factor_coef Fsqd
_refine_ls_weighting_details 'w=1/[\s^2^(Fo^2^)+40.0000P] where P=(Fo^2^+2Fc^2^)/3'
_refine_ls_weighting_scheme calc
_refine_ls_wR_factor_gt 0.1844
_refine_ls_wR_factor_ref 0.1872
_reflns_Friedel_coverage 0.000
_reflns_number_gt 1384
_reflns_number_total 1638
_reflns_threshold_expression 'I > 2\s(I)'
_cod_data_source_file d3dt00384a2.cif
_cod_data_source_block a_a
_cod_database_code 7712404
_shelx_shelxl_version_number 2018/3
_shelx_space_group_comment
;
The symmetry employed for this shelxl refinement is uniquely defined
by the following loop, which should always be used as a source of
symmetry information in preference to the above space-group names.
They are only intended as comments.
;

loop_
_space_group_symop_operation_xyz
'x, y, z'
'-x+1/2, -y, z+1/2'
'-x, y+1/2, -z'
'x+1/2, -y+1/2, -z+1/2'
'-x, -y, -z'
'x-1/2, y, -z-1/2'
'x, -y-1/2, z'
'-x-1/2, y-1/2, z-1/2'

loop_
_atom_site_label
_atom_site_type_symbol
_atom_site_fract_x
_atom_site_fract_y
_atom_site_fract_z
_atom_site_U_iso_or_equiv
_atom_site_adp_type
_atom_site_occupancy
_atom_site_site_symmetry_order
_atom_site_calc_flag
_atom_site_refinement_flags_posn
_atom_site_refinement_flags_adp
_atom_site_refinement_flags_occupancy
_atom_site_disorder_assembly
_atom_site_disorder_group
Fe01 Fe 0.500000 0.500000 0.500000 0.0072(3) Uani 1 2 d S . P . .
Ca1 Ca 0.15954(13) 0.250000 0.4963(2) 0.0091(3) Uani 1 2 d S T P . .
K1 K 0.3340(2) 0.4115(2) 0.9735(5) 0.0712(9) Uani 1 1 d . . . . .
O2 O -0.0431(6) 0.250000 0.4116(12) 0.0310(17) Uani 1 2 d DS T P . .
H4 H -0.050(7) 0.3062(4) 0.330(3) 0.046 Uiso 1 1 d D U . . .
O1 O 0.2222(6) 0.250000 0.8298(10) 0.0264(16) Uani 1 2 d DS T P . .
H1 H 0.296(2) 0.250000 0.793(13) 0.040 Uiso 1 2 d DS U P . .
H2 H 0.224(7) 0.250000 0.9631(17) 0.040 Uiso 1 2 d DS U P . .
N3 N 0.4216(5) 0.6074(5) 0.1582(9) 0.0320(15) Uani 1 1 d . . . . .
C2 C 0.5822(5) 0.4128(4) 0.3541(9) 0.0184(13) Uani 1 1 d . . . . .
N2 N 0.6331(5) 0.3610(5) 0.2706(10) 0.0318(15) Uani 1 1 d . . . . .
C3 C 0.4508(5) 0.5662(5) 0.2842(9) 0.0173(12) Uani 1 1 d . . . . .
C1 C 0.3837(5) 0.4134(5) 0.4905(10) 0.0225(14) Uani 1 1 d . . . . .
N1 N 0.3105(5) 0.3617(5) 0.4927(10) 0.0360(17) Uani 1 1 d . . . . .

loop_
_atom_site_aniso_label
_atom_site_aniso_U_11
_atom_site_aniso_U_22
_atom_site_aniso_U_33
_atom_site_aniso_U_23
_atom_site_aniso_U_13
_atom_site_aniso_U_12
Fe01 0.0106(5) 0.0055(5) 0.0055(5) 0.0001(4) -0.0003(4) -0.0004(4)
Ca1 0.0117(7) 0.0063(7) 0.0094(7) 0.000 0.0007(6) 0.000
K1 0.0653(17) 0.0524(15) 0.096(2) -0.0109(15) 0.0043(16) -0.0029(13)
O2 0.028(4) 0.030(4) 0.035(4) 0.000 0.003(4) 0.000
O1 0.030(4) 0.024(4) 0.026(4) 0.000 0.000(3) 0.000
N3 0.030(3) 0.039(4) 0.026(3) 0.013(3) -0.004(3) 0.006(3)
C2 0.019(3) 0.013(3) 0.023(3) -0.003(3) 0.001(3) -0.001(2)
N2 0.038(4) 0.026(3) 0.032(3) -0.009(3) 0.011(3) 0.000(3)
C3 0.016(3) 0.019(3) 0.017(3) 0.004(3) 0.002(2) -0.001(2)
C1 0.018(3) 0.019(3) 0.031(4) 0.001(3) -0.003(3) -0.001(3)
N1 0.020(3) 0.036(4) 0.052(5) 0.004(3) -0.005(3) -0.014(3)

loop_
_atom_type_symbol
_atom_type_description
_atom_type_scat_dispersion_real
_atom_type_scat_dispersion_imag
_atom_type_scat_source
C C 0.0033 0.0016 'International Tables Vol C Tables 4.2.6.8 and 6.1.1.4'
H H 0.0000 0.0000 'International Tables Vol C Tables 4.2.6.8 and 6.1.1.4'
N N 0.0061 0.0033 'International Tables Vol C Tables 4.2.6.8 and 6.1.1.4'
O O 0.0106 0.0060 'International Tables Vol C Tables 4.2.6.8 and 6.1.1.4'
K K 0.2009 0.2494 'International Tables Vol C Tables 4.2.6.8 and 6.1.1.4'
Ca Ca 0.2262 0.3064 'International Tables Vol C Tables 4.2.6.8 and 6.1.1.4'
Fe Fe 0.3463 0.8444 'International Tables Vol C Tables 4.2.6.8 and 6.1.1.4'

loop_
_geom_angle_atom_site_label_1
_geom_angle_atom_site_label_2
_geom_angle_atom_site_label_3
_geom_angle
_geom_angle_site_symmetry_1
_geom_angle_site_symmetry_3
_geom_angle_publ_flag
C1 Fe01 C1 180.0 5_666 . ?
C1 Fe01 C2 91.1(3) 5_666 5_666 ?
C1 Fe01 C2 88.9(3) . 5_666 ?
C1 Fe01 C2 88.9(3) 5_666 . ?
C1 Fe01 C2 91.1(3) . . ?
C2 Fe01 C2 180.0 5_666 . ?
C1 Fe01 C3 89.5(3) 5_666 . ?
C1 Fe01 C3 90.5(3) . . ?
C2 Fe01 C3 89.0(3) 5_666 . ?
C2 Fe01 C3 91.0(3) . . ?
C1 Fe01 C3 90.5(3) 5_666 5_666 ?
C1 Fe01 C3 89.5(3) . 5_666 ?
C2 Fe01 C3 91.0(3) 5_666 5_666 ?
C2 Fe01 C3 89.0(3) . 5_666 ?
C3 Fe01 C3 180.0 . 5_666 ?
N1 Ca1 N1 76.9(4) 7_565 . ?
N1 Ca1 N2 73.7(2) 7_565 4_455 ?
N1 Ca1 N2 118.5(3) . 4_455 ?
N1 Ca1 N2 118.5(3) 7_565 6_556 ?
N1 Ca1 N2 73.7(2) . 6_556 ?
N2 Ca1 N2 75.1(3) 4_455 6_556 ?
N1 Ca1 N3 81.0(2) 7_565 8_656 ?
N1 Ca1 N3 144.4(2) . 8_656 ?
N2 Ca1 N3 80.6(2) 4_455 8_656 ?
N2 Ca1 N3 141.9(2) 6_556 8_656 ?
N1 Ca1 N3 144.4(2) 7_565 2_565 ?
N1 Ca1 N3 81.0(2) . 2_565 ?
N2 Ca1 N3 141.9(2) 4_455 2_565 ?
N2 Ca1 N3 80.6(2) 6_556 2_565 ?
N3 Ca1 N3 102.4(3) 8_656 2_565 ?
N1 Ca1 O1 76.4(2) 7_565 . ?
N1 Ca1 O1 76.4(2) . . ?
N2 Ca1 O1 141.64(16) 4_455 . ?
N2 Ca1 O1 141.64(16) 6_556 . ?
N3 Ca1 O1 71.44(19) 8_656 . ?
N3 Ca1 O1 71.44(19) 2_565 . ?
N1 Ca1 O2 139.40(18) 7_565 . ?
N1 Ca1 O2 139.40(18) . . ?
N2 Ca1 O2 71.8(2) 4_455 . ?
N2 Ca1 O2 71.8(2) 6_556 . ?
N3 Ca1 O2 72.99(19) 8_656 . ?
N3 Ca1 O2 72.99(19) 2_565 . ?
O1 Ca1 O2 121.6(3) . . ?
N1 Ca1 K1 50.53(18) 7_565 8_655 ?
N1 Ca1 K1 127.37(19) . 8_655 ?
N2 Ca1 K1 50.60(16) 4_455 8_655 ?
N2 Ca1 K1 125.71(17) 6_556 8_655 ?
N3 Ca1 K1 41.04(17) 8_656 8_655 ?
N3 Ca1 K1 143.40(18) 2_565 8_655 ?
O1 Ca1 K1 91.63(5) . 8_655 ?
O2 Ca1 K1 90.52(4) . 8_655 ?
N1 Ca1 K1 127.37(19) 7_565 2_564 ?
N1 Ca1 K1 50.53(18) . 2_564 ?
N2 Ca1 K1 125.71(17) 4_455 2_564 ?
N2 Ca1 K1 50.60(16) 6_556 2_564 ?
N3 Ca1 K1 143.40(18) 8_656 2_564 ?
N3 Ca1 K1 41.04(17) 2_565 2_564 ?
O1 Ca1 K1 91.63(5) . 2_564 ?
O2 Ca1 K1 90.52(4) . 2_564 ?
K1 Ca1 K1 175.42(9) 8_655 2_564 ?
N1 Ca1 K1 85.94(18) 7_565 . ?
N1 Ca1 K1 48.87(19) . . ?
N2 Ca1 K1 158.76(17) 4_455 . ?
N2 Ca1 K1 110.89(16) 6_556 . ?
N3 Ca1 K1 102.37(17) 8_656 . ?
N3 Ca1 K1 58.58(16) 2_565 . ?
O1 Ca1 K1 31.35(8) . . ?
O2 Ca1 K1 129.39(15) . . ?
K1 Ca1 K1 119.32(7) 8_655 . ?
K1 Ca1 K1 63.03(4) 2_564 . ?
N1 Ca1 K1 48.87(19) 7_565 7_565 ?
N1 Ca1 K1 85.94(18) . 7_565 ?
N2 Ca1 K1 110.89(16) 4_455 7_565 ?
N2 Ca1 K1 158.76(17) 6_556 7_565 ?
N3 Ca1 K1 58.58(16) 8_656 7_565 ?
N3 Ca1 K1 102.37(17) 2_565 7_565 ?
O1 Ca1 K1 31.35(8) . 7_565 ?
O2 Ca1 K1 129.39(15) . 7_565 ?
K1 Ca1 K1 63.03(4) 8_655 7_565 ?
K1 Ca1 K1 119.32(7) 2_564 7_565 ?
K1 Ca1 K1 56.32(8) . 7_565 ?
O2 K1 O1 77.24(19) 6_657 . ?
O2 K1 N3 109.58(19) 6_657 1_556 ?
O1 K1 N3 170.2(2) . 1_556 ?
O2 K1 N2 95.8(2) 6_657 6_557 ?
O1 K1 N2 69.4(2) . 6_557 ?
N3 K1 N2 102.29(19) 1_556 6_557 ?
O2 K1 N3 59.9(2) 6_657 5_666 ?
O1 K1 N3 108.0(2) . 5_666 ?
N3 K1 N3 81.8(2) 1_556 5_666 ?
N2 K1 N3 154.73(19) 6_557 5_666 ?
O2 K1 C3 77.4(2) 6_657 5_666 ?
O1 K1 C3 106.1(2) . 5_666 ?
N3 K1 C3 82.71(18) 1_556 5_666 ?
N2 K1 C3 172.72(19) 6_557 5_666 ?
N3 K1 C3 19.82(15) 5_666 5_666 ?
O2 K1 C3 92.61(19) 6_657 1_556 ?
O1 K1 C3 160.4(2) . 1_556 ?
N3 K1 C3 19.34(15) 1_556 1_556 ?
N2 K1 C3 95.46(18) 6_557 1_556 ?
N3 K1 C3 80.15(18) 5_666 1_556 ?
C3 K1 C3 87.59(17) 5_666 1_556 ?
O2 K1 C2 114.3(2) 6_657 6_557 ?
O1 K1 C2 70.73(19) . 6_557 ?
N3 K1 C2 99.67(18) 1_556 6_557 ?
N2 K1 C2 19.27(15) 6_557 6_557 ?
N3 K1 C2 173.99(19) 5_666 6_557 ?
C3 K1 C2 165.88(19) 5_666 6_557 ?
C3 K1 C2 99.25(17) 1_556 6_557 ?
O2 K1 K1 38.81(14) 6_657 7_565 ?
O1 K1 K1 38.67(13) . 7_565 ?
N3 K1 K1 146.86(12) 1_556 7_565 ?
N2 K1 K1 77.68(13) 6_557 7_565 ?
N3 K1 K1 85.46(13) 5_666 7_565 ?
C3 K1 K1 95.22(12) 5_666 7_565 ?
C3 K1 K1 127.98(12) 1_556 7_565 ?
C2 K1 K1 90.29(11) 6_557 7_565 ?
O2 K1 Ca1 139.30(16) 6_657 2_565 ?
O1 K1 Ca1 143.36(15) . 2_565 ?
N3 K1 Ca1 30.91(12) 1_556 2_565 ?
N2 K1 Ca1 101.93(14) 6_557 2_565 ?
N3 K1 Ca1 94.16(14) 5_666 2_565 ?
C3 K1 Ca1 85.09(13) 5_666 2_565 ?
C3 K1 Ca1 49.74(11) 1_556 2_565 ?
C2 K1 Ca1 89.92(12) 6_557 2_565 ?
K1 K1 Ca1 177.71(5) 7_565 2_565 ?
O2 K1 Ca1 96.55(15) 6_657 . ?
O1 K1 Ca1 28.05(14) . . ?
N3 K1 Ca1 150.86(15) 1_556 . ?
N2 K1 Ca1 87.19(14) 6_557 . ?
N3 K1 Ca1 101.38(15) 5_666 . ?
C3 K1 Ca1 90.91(13) 5_666 . ?
C3 K1 Ca1 170.16(14) 1_556 . ?
C2 K1 Ca1 80.24(13) 6_557 . ?
K1 K1 Ca1 61.84(4) 7_565 . ?
Ca1 K1 Ca1 120.44(8) 2_565 . ?
O2 K1 Ca1 29.88(15) 6_657 6_657 ?
O1 K1 Ca1 95.43(15) . 6_657 ?
N3 K1 Ca1 93.74(13) 1_556 6_657 ?
N2 K1 Ca1 124.72(14) 6_557 6_657 ?
N3 K1 Ca1 30.28(12) 5_666 6_657 ?
C3 K1 Ca1 49.02(12) 5_666 6_657 ?
C3 K1 Ca1 82.87(12) 1_556 6_657 ?
C2 K1 Ca1 143.76(14) 6_557 6_657 ?
K1 K1 Ca1 62.01(4) 7_565 6_657 ?
Ca1 K1 Ca1 116.84(6) 2_565 6_657 ?
Ca1 K1 Ca1 103.42(6) . 6_657 ?
Ca1 O2 K1 118.0(2) . 4_456 ?
Ca1 O2 K1 118.0(2) . 6_557 ?
K1 O2 K1 102.4(3) 4_456 6_557 ?
Ca1 O1 K1 120.59(19) . . ?
Ca1 O1 K1 120.59(19) . 7_565 ?
K1 O1 K1 102.7(3) . 7_565 ?
C3 N3 Ca1 154.1(6) . 2_564 ?
C3 N3 K1 92.2(5) . 1_554 ?
Ca1 N3 K1 108.1(2) 2_564 1_554 ?
C3 N3 K1 83.5(5) . 5_666 ?
Ca1 N3 K1 108.5(2) 2_564 5_666 ?
K1 N3 K1 98.2(2) 1_554 5_666 ?
N2 C2 Fe01 178.2(7) . . ?
N2 C2 K1 70.1(5) . 6_657 ?
Fe01 C2 K1 108.1(3) . 6_657 ?
C2 N2 Ca1 151.0(6) . 6_656 ?
C2 N2 K1 90.6(5) . 6_657 ?
Ca1 N2 K1 118.2(2) 6_656 6_657 ?
N3 C3 Fe01 178.5(7) . . ?
N3 C3 K1 76.7(5) . 5_666 ?
Fe01 C3 K1 103.6(2) . 5_666 ?
N3 C3 K1 68.4(5) . 1_554 ?
Fe01 C3 K1 113.0(3) . 1_554 ?
K1 C3 K1 92.41(17) 5_666 1_554 ?
N1 C1 Fe01 176.8(7) . . ?
C1 N1 Ca1 178.7(7) . . ?

loop_
_geom_bond_atom_site_label_1
_geom_bond_atom_site_label_2
_geom_bond_distance
_geom_bond_site_symmetry_2
_geom_bond_publ_flag
Fe01 C1 1.913(7) 5_666 ?
Fe01 C1 1.913(7) . ?
Fe01 C2 1.924(6) 5_666 ?
Fe01 C2 1.924(6) . ?
Fe01 C3 1.933(6) . ?
Fe01 C3 1.933(6) 5_666 ?
Ca1 N1 2.475(6) 7_565 ?
Ca1 N1 2.475(6) . ?
Ca1 N2 2.506(7) 4_455 ?
Ca1 N2 2.506(7) 6_556 ?
Ca1 N3 2.521(6) 8_656 ?
Ca1 N3 2.521(6) 2_565 ?
Ca1 O1 2.575(8) . ?
Ca1 O2 2.675(8) . ?
Ca1 K1 4.665(3) 8_655 ?
Ca1 K1 4.665(3) 2_564 ?
Ca1 K1 4.714(3) . ?
Ca1 K1 4.714(3) 7_565 ?
K1 O2 2.856(6) 6_657 ?
K1 O1 2.850(6) . ?
K1 N3 3.222(8) 1_556 ?
K1 N2 3.265(8) 6_557 ?
K1 N3 3.294(7) 5_666 ?
K1 C3 3.363(7) 5_666 ?
K1 C3 3.462(7) 1_556 ?
K1 C2 3.472(7) 6_557 ?
K1 K1 4.450(6) 7_565 ?
N3 C3 1.147(9) . ?
C2 N2 1.146(9) . ?
C1 N1 1.179(9) . ?
